data_4305267
loop_
_publ_author_name
'David S. Kuiper'
'Richard E. Douthwaite'
'Ana-Rita Mayol'
'Peter T. Wolczanski'
'Emil B. Lobkovsky'
'Thomas R. Cundari'
'Oanh P. Lam'
'Karsten Meyer'

_publ_section_title
;
Molybdenum and Tungsten Structural Differences are Dependent on ndz2/(n+1)s
Mixing: Comparisons of (silox)3MX/R (M = Mo, W; silox =tBu3SiO)
;
_journal_name_full 'Inorganic Chemistry'
_journal_page_first 7139
_journal_page_last 7153
_journal_paper_doi 10.1021/ic800139c
_journal_volume 47
_journal_year 2008
_chemical_formula_moiety 'C38 H86 Mo O3 Si3'
_chemical_formula_sum 'C41 H89 Mo O3 Si3'
_chemical_formula_weight 807.31
_chemical_name_systematic
; 
 ? 
;
_space_group_IT_number 2
_symmetry_cell_setting triclinic
_symmetry_space_group_name_Hall '-P 1'
_symmetry_space_group_name_H-M 'P -1'
_atom_sites_solution_hydrogens geom
_atom_sites_solution_primary direct
_atom_sites_solution_secondary difmap
_audit_creation_method SHELXL-97
_cell_angle_alpha 85.315(4)
_cell_angle_beta 89.510(4)
_cell_angle_gamma 77.487(4)
_cell_formula_units_Z 2
_cell_length_a 8.8484(8)
_cell_length_b 12.4732(12)
_cell_length_c 22.267(2)
_cell_measurement_reflns_used 7814
_cell_measurement_temperature 173(2)
_cell_measurement_theta_max 0.00
_cell_measurement_theta_min 0.00
_cell_volume 2391.1(4)
_computing_cell_refinement 'Bruker SAINT+'
_computing_data_collection 'Bruker APEX2'
_computing_data_reduction 'Bruker SAINT+'
_computing_molecular_graphics 'Bruker SHELXTL'
_computing_publication_material 'Bruker SHELXTL'
_computing_structure_refinement 'SHELXL-97 (Sheldrick, 1997)'
_computing_structure_solution 'SHELXS-97 (Sheldrick, 1990)'
_diffrn_ambient_temperature 173(2)
_diffrn_measured_fraction_theta_full 0.976
_diffrn_measured_fraction_theta_max 0.976
_diffrn_measurement_device_type 'Bruker X8 APEX II diffractometer'
_diffrn_measurement_method 'phi and omega scans'
_diffrn_radiation_monochromator graphite
_diffrn_radiation_source 'fine-focus sealed tube'
_diffrn_radiation_type MoK\a
_diffrn_radiation_wavelength 0.71073
_diffrn_reflns_av_R_equivalents 0.0341
_diffrn_reflns_av_sigmaI/netI 0.0313
_diffrn_reflns_limit_h_max 8
_diffrn_reflns_limit_h_min -10
_diffrn_reflns_limit_k_max 15
_diffrn_reflns_limit_k_min -15
_diffrn_reflns_limit_l_max 26
_diffrn_reflns_limit_l_min -27
_diffrn_reflns_number 48709
_diffrn_reflns_theta_full 25.87
_diffrn_reflns_theta_max 25.87
_diffrn_reflns_theta_min 1.68
_exptl_absorpt_coefficient_mu 0.381
_exptl_absorpt_correction_T_max 0.9629
_exptl_absorpt_correction_T_min 0.8943
_exptl_absorpt_correction_type multi-scan
_exptl_absorpt_process_details SADABS
_exptl_crystal_colour black
_exptl_crystal_density_diffrn 1.121
_exptl_crystal_density_method 'not measured'
_exptl_crystal_description block
_exptl_crystal_F_000 880
_exptl_crystal_size_max 0.30
_exptl_crystal_size_mid 0.20
_exptl_crystal_size_min 0.10
_refine_diff_density_max 1.620
_refine_diff_density_min -0.988
_refine_diff_density_rms 0.101
_refine_ls_extinction_method none
_refine_ls_goodness_of_fit_ref 1.017
_refine_ls_hydrogen_treatment riding
_refine_ls_matrix_type full
_refine_ls_number_parameters 581
_refine_ls_number_reflns 9043
_refine_ls_number_restraints 0
_refine_ls_restrained_S_all 1.017
_refine_ls_R_factor_all 0.0703
_refine_ls_R_factor_gt 0.0626
_refine_ls_shift/su_max 0.827
_refine_ls_shift/su_mean 0.071
_refine_ls_structure_factor_coef Fsqd
_refine_ls_weighting_details 'calc w=1/[\s^2^(Fo^2^)+(0.0849P)^2^+9.0484P] where P=(Fo^2^+2Fc^2^)/3'
_refine_ls_weighting_scheme calc
_refine_ls_wR_factor_gt 0.1609
_refine_ls_wR_factor_ref 0.1667
_reflns_number_gt 8064
_reflns_number_total 9043
_reflns_threshold_expression >2sigma(I)
_cod_data_source_file ic800139c-file001_4.cif
_cod_data_source_block dk9
_cod_depositor_comments
;
The following automatic conversions were performed:
'_symmetry_cell_setting' value 'Triclinic' changed to 'triclinic'
according to '/home/saulius/struct/CIF-dictionaries/cif_core.dic'
dictionary named 'cif_core.dic' version 2.4.1 from 2010-06-29.

Automatic conversion script
Id: cif_fix_enum 1527 2010-12-29 10:47:43Z saulius 
;
_cod_database_code 4305267

loop_
_symmetry_equiv_pos_as_xyz
'x, y, z'
'-x, -y, -z'

loop_
_atom_site_label
_atom_site_type_symbol
_atom_site_fract_x
_atom_site_fract_y
_atom_site_fract_z
_atom_site_U_iso_or_equiv
_atom_site_adp_type
_atom_site_occupancy
_atom_site_symmetry_multiplicity
_atom_site_calc_flag
_atom_site_refinement_flags
_atom_site_disorder_assembly
_atom_site_disorder_group
Mo1 Mo 0.78039(3) 0.654815(18) 0.252533(10) 0.02085(6) Uani 1 1 d . . .
Si1 Si 0.86548(12) 0.81611(8) 0.12588(4) 0.0437(2) Uani 1 1 d . . .
Si2 Si 0.99692(11) 0.38450(7) 0.27659(5) 0.0389(2) Uani 1 1 d . . .
Si3 Si 0.66617(9) 0.79478(6) 0.38293(3) 0.02472(18) Uani 1 1 d . . .
O1 O 0.8138(3) 0.7347(2) 0.18044(10) 0.0452(6) Uani 1 1 d . . .
O2 O 0.8773(3) 0.50511(18) 0.26225(10) 0.0380(6) Uani 1 1 d . A .
O3 O 0.7268(2) 0.73123(17) 0.32225(9) 0.0343(5) Uani 1 1 d . B .
C1 C 0.9320(10) 0.7314(5) 0.0597(2) 0.146(2) Uani 1 1 d . . .
C2 C 0.9539(10) 0.8002(6) 0.0019(2) 0.168(3) Uani 1 1 d . . .
H2A H 0.9858 0.7516 -0.0305 0.252 Uiso 1 1 calc R . .
H2B H 1.0339 0.8416 0.0083 0.252 Uiso 1 1 calc R . .
H2C H 0.8562 0.8517 -0.0094 0.252 Uiso 1 1 calc R . .
C3 C 0.8485(10) 0.6474(6) 0.0506(3) 0.189(3) Uani 1 1 d . . .
H3A H 0.8884 0.6096 0.0150 0.283 Uiso 1 1 calc R . .
H3B H 0.7383 0.6811 0.0446 0.283 Uiso 1 1 calc R . .
H3C H 0.8618 0.5941 0.0861 0.283 Uiso 1 1 calc R . .
C4 C 1.1112(11) 0.6505(6) 0.0788(4) 0.191(3) Uani 1 1 d . . .
H4A H 1.1503 0.6057 0.0455 0.287 Uiso 1 1 calc R . .
H4B H 1.1024 0.6020 0.1150 0.287 Uiso 1 1 calc R . .
H4C H 1.1830 0.6976 0.0868 0.287 Uiso 1 1 calc R . .
C5 C 0.6917(7) 0.9316(5) 0.1057(2) 0.1082(19) Uani 1 1 d . . .
C6 C 0.5822(10) 0.8714(10) 0.0625(3) 0.232(4) Uani 1 1 d . . .
H6A H 0.4881 0.9253 0.0493 0.347 Uiso 1 1 calc R . .
H6B H 0.5539 0.8090 0.0861 0.347 Uiso 1 1 calc R . .
H6C H 0.6414 0.8452 0.0272 0.347 Uiso 1 1 calc R . .
C7 C 0.5898(8) 0.9597(5) 0.1545(3) 0.141(3) Uani 1 1 d . . .
H7A H 0.5046 1.0209 0.1408 0.211 Uiso 1 1 calc R . .
H7B H 0.6467 0.9819 0.1872 0.211 Uiso 1 1 calc R . .
H7C H 0.5481 0.8958 0.1690 0.211 Uiso 1 1 calc R . .
C8 C 0.7217(8) 1.0316(4) 0.0666(2) 0.0948(18) Uani 1 1 d . . .
H8A H 0.6242 1.0861 0.0597 0.142 Uiso 1 1 calc R . .
H8B H 0.7643 1.0081 0.0278 0.142 Uiso 1 1 calc R . .
H8C H 0.7957 1.0645 0.0872 0.142 Uiso 1 1 calc R . .
C9 C 1.0283(5) 0.8695(4) 0.1592(2) 0.0638(12) Uani 1 1 d . . .
C10 C 1.1148(6) 0.9324(4) 0.1120(3) 0.0986(16) Uani 1 1 d . . .
H10A H 1.1959 0.9589 0.1323 0.148 Uiso 1 1 calc R . .
H10B H 1.0413 0.9952 0.0922 0.148 Uiso 1 1 calc R . .
H10C H 1.1618 0.8827 0.0819 0.148 Uiso 1 1 calc R . .
C11 C 0.9596(7) 0.9533(4) 0.2068(3) 0.0958(17) Uani 1 1 d . . .
H11A H 1.0432 0.9818 0.2239 0.144 Uiso 1 1 calc R . .
H11B H 0.9096 0.9158 0.2390 0.144 Uiso 1 1 calc R . .
H11C H 0.8831 1.0146 0.1870 0.144 Uiso 1 1 calc R . .
C12 C 1.1324(7) 0.7853(7) 0.1990(4) 0.128(3) Uani 1 1 d . . .
H12A H 1.2135 0.8175 0.2153 0.193 Uiso 1 1 calc R . .
H12B H 1.1800 0.7232 0.1760 0.193 Uiso 1 1 calc R . .
H12C H 1.0728 0.7592 0.2323 0.193 Uiso 1 1 calc R . .
C13 C 0.8923(8) 0.2967(6) 0.3425(3) 0.0212(16) Uani 0.402(5) 1 d P A 1
C14 C 0.7215(10) 0.3204(7) 0.3358(4) 0.041(2) Uani 0.402(5) 1 d P A 1
H14A H 0.6777 0.2791 0.3683 0.061 Uiso 0.402(5) 1 calc PR A 1
H14B H 0.6940 0.2983 0.2968 0.061 Uiso 0.402(5) 1 calc PR A 1
H14C H 0.6799 0.3995 0.3378 0.061 Uiso 0.402(5) 1 calc PR A 1
C15 C 0.9222(12) 0.3350(8) 0.4062(4) 0.050(3) Uani 0.402(5) 1 d P A 1
H15A H 0.8740 0.2937 0.4374 0.076 Uiso 0.402(5) 1 calc PR A 1
H15B H 0.8773 0.4139 0.4070 0.076 Uiso 0.402(5) 1 calc PR A 1
H15C H 1.0339 0.3212 0.4140 0.076 Uiso 0.402(5) 1 calc PR A 1
C16 C 0.9646(11) 0.1720(7) 0.3332(7) 0.068(4) Uani 0.402(5) 1 d P A 1
H16A H 0.9238 0.1247 0.3636 0.103 Uiso 0.402(5) 1 calc PR A 1
H16B H 1.0775 0.1583 0.3373 0.103 Uiso 0.402(5) 1 calc PR A 1
H16C H 0.9375 0.1557 0.2928 0.103 Uiso 0.402(5) 1 calc PR A 1
C13' C 0.8880(11) 0.2939(6) 0.3092(6) 0.111(4) Uani 0.598(5) 1 d P A 2
C14' C 0.7799(11) 0.2559(7) 0.2687(9) 0.201(9) Uani 0.598(5) 1 d P A 2
H14D H 0.7251 0.2065 0.2921 0.302 Uiso 0.598(5) 1 calc PR A 2
H14E H 0.8389 0.2165 0.2367 0.302 Uiso 0.598(5) 1 calc PR A 2
H14F H 0.7047 0.3198 0.2507 0.302 Uiso 0.598(5) 1 calc PR A 2
C15' C 0.7776(11) 0.3568(9) 0.3610(6) 0.132(4) Uani 0.598(5) 1 d P A 2
H15D H 0.7217 0.3054 0.3821 0.198 Uiso 0.598(5) 1 calc PR A 2
H15E H 0.7031 0.4199 0.3419 0.198 Uiso 0.598(5) 1 calc PR A 2
H15F H 0.8421 0.3825 0.3898 0.198 Uiso 0.598(5) 1 calc PR A 2
C16' C 0.9928(13) 0.1916(7) 0.3579(6) 0.113(5) Uani 0.598(5) 1 d P A 2
H16D H 0.9235 0.1481 0.3775 0.170 Uiso 0.598(5) 1 calc PR A 2
H16E H 1.0426 0.2246 0.3886 0.170 Uiso 0.598(5) 1 calc PR A 2
H16F H 1.0721 0.1436 0.3355 0.170 Uiso 0.598(5) 1 calc PR A 2
C17 C 0.9988(12) 0.3068(6) 0.2073(4) 0.040(2) Uani 0.389(5) 1 d P A 1
C18 C 0.8465(12) 0.2670(8) 0.1956(5) 0.050(3) Uani 0.389(5) 1 d P A 1
H18A H 0.8565 0.2293 0.1584 0.075 Uiso 0.389(5) 1 calc PR A 1
H18B H 0.7591 0.3307 0.1916 0.075 Uiso 0.389(5) 1 calc PR A 1
H18C H 0.8285 0.2161 0.2294 0.075 Uiso 0.389(5) 1 calc PR A 1
C19 C 0.9949(15) 0.3961(7) 0.1501(5) 0.069(3) Uani 0.389(5) 1 d P A 1
H19A H 0.9939 0.3598 0.1128 0.103 Uiso 0.389(5) 1 calc PR A 1
H19B H 1.0868 0.4278 0.1512 0.103 Uiso 0.389(5) 1 calc PR A 1
H19C H 0.9015 0.4547 0.1518 0.103 Uiso 0.389(5) 1 calc PR A 1
C20 C 1.1332(15) 0.2077(10) 0.2078(8) 0.082(4) Uani 0.389(5) 1 d P A 1
H20A H 1.1293 0.1697 0.1713 0.124 Uiso 0.389(5) 1 calc PR A 1
H20B H 1.1261 0.1572 0.2433 0.124 Uiso 0.389(5) 1 calc PR A 1
H20C H 1.2310 0.2323 0.2093 0.124 Uiso 0.389(5) 1 calc PR A 1
C17' C 1.0885(9) 0.3449(7) 0.1964(3) 0.075(2) Uani 0.611(5) 1 d P A 2
C18' C 1.2006(10) 0.4107(10) 0.1737(3) 0.093(4) Uani 0.611(5) 1 d P A 2
H18D H 1.2391 0.3873 0.1344 0.140 Uiso 0.611(5) 1 calc PR A 2
H18E H 1.2875 0.3995 0.2022 0.140 Uiso 0.611(5) 1 calc PR A 2
H18F H 1.1494 0.4890 0.1694 0.140 Uiso 0.611(5) 1 calc PR A 2
C19' C 0.9525(13) 0.3518(12) 0.1546(5) 0.167(5) Uani 0.611(5) 1 d P A 2
H19D H 0.9903 0.3337 0.1144 0.251 Uiso 0.611(5) 1 calc PR A 2
H19E H 0.8883 0.4267 0.1522 0.251 Uiso 0.611(5) 1 calc PR A 2
H19F H 0.8906 0.2995 0.1702 0.251 Uiso 0.611(5) 1 calc PR A 2
C20' C 1.1700(15) 0.2218(10) 0.1992(7) 0.128(5) Uani 0.611(5) 1 d P A 2
H20D H 1.2133 0.2040 0.1596 0.192 Uiso 0.611(5) 1 calc PR A 2
H20E H 1.0949 0.1764 0.2103 0.192 Uiso 0.611(5) 1 calc PR A 2
H20F H 1.2536 0.2068 0.2293 0.192 Uiso 0.611(5) 1 calc PR A 2
C21 C 1.1814(11) 0.4022(7) 0.3057(5) 0.033(2) Uani 0.357(5) 1 d P A 1
C22 C 1.1571(12) 0.4939(8) 0.3495(5) 0.049(3) Uani 0.357(5) 1 d P A 1
H22A H 1.2578 0.5022 0.3640 0.074 Uiso 0.357(5) 1 calc PR A 1
H22B H 1.0954 0.4743 0.3838 0.074 Uiso 0.357(5) 1 calc PR A 1
H22C H 1.1025 0.5635 0.3285 0.074 Uiso 0.357(5) 1 calc PR A 1
C23 C 1.2667(12) 0.4457(9) 0.2512(6) 0.055(3) Uani 0.357(5) 1 d P A 1
H23A H 1.3663 0.4580 0.2646 0.083 Uiso 0.357(5) 1 calc PR A 1
H23B H 1.2034 0.5153 0.2334 0.083 Uiso 0.357(5) 1 calc PR A 1
H23C H 1.2844 0.3915 0.2210 0.083 Uiso 0.357(5) 1 calc PR A 1
C24 C 1.2882(11) 0.3009(9) 0.3352(6) 0.041(3) Uani 0.357(5) 1 d P A 1
H24A H 1.3826 0.3205 0.3491 0.061 Uiso 0.357(5) 1 calc PR A 1
H24B H 1.3151 0.2452 0.3060 0.061 Uiso 0.357(5) 1 calc PR A 1
H24C H 1.2361 0.2711 0.3697 0.061 Uiso 0.357(5) 1 calc PR A 1
C21' C 1.1624(8) 0.4199(6) 0.3240(3) 0.047(2) Uani 0.643(5) 1 d P A 2
C22' C 1.1036(10) 0.4355(10) 0.3878(3) 0.115(4) Uani 0.643(5) 1 d P A 2
H22D H 1.1848 0.4527 0.4126 0.173 Uiso 0.643(5) 1 calc PR A 2
H22E H 1.0758 0.3676 0.4050 0.173 Uiso 0.643(5) 1 calc PR A 2
H22F H 1.0122 0.4962 0.3868 0.173 Uiso 0.643(5) 1 calc PR A 2
C23' C 1.2031(9) 0.5263(7) 0.3012(4) 0.081(2) Uani 0.643(5) 1 d P A 2
H23D H 1.2856 0.5406 0.3265 0.121 Uiso 0.643(5) 1 calc PR A 2
H23E H 1.1116 0.5865 0.3027 0.121 Uiso 0.643(5) 1 calc PR A 2
H23F H 1.2388 0.5216 0.2596 0.121 Uiso 0.643(5) 1 calc PR A 2
C24' C 1.3130(9) 0.3271(8) 0.3283(4) 0.076(3) Uani 0.643(5) 1 d P A 2
H24D H 1.3902 0.3491 0.3531 0.114 Uiso 0.643(5) 1 calc PR A 2
H24E H 1.3541 0.3152 0.2878 0.114 Uiso 0.643(5) 1 calc PR A 2
H24F H 1.2890 0.2587 0.3467 0.114 Uiso 0.643(5) 1 calc PR A 2
C25 C 0.5188(4) 0.9277(3) 0.35651(15) 0.0456(10) Uani 1 1 d . B .
C26 C 0.6090(7) 1.0183(4) 0.3275(3) 0.0913(19) Uani 1 1 d . . .
H26A H 0.5338 1.0858 0.3141 0.137 Uiso 1 1 calc R B .
H26B H 0.6693 0.9895 0.2930 0.137 Uiso 1 1 calc R . .
H26C H 0.6787 1.0346 0.3578 0.137 Uiso 1 1 calc R . .
C27 C 0.4033(7) 0.9114(5) 0.3131(3) 0.145(2) Uani 1 1 d . . .
H27A H 0.3327 0.9820 0.3016 0.217 Uiso 1 1 calc R B .
H27B H 0.3444 0.8593 0.3315 0.217 Uiso 1 1 calc R . .
H27C H 0.4560 0.8818 0.2771 0.217 Uiso 1 1 calc R . .
C28 C 0.4370(5) 0.9886(3) 0.4079(2) 0.0626(12) Uani 1 1 d . . .
H28A H 0.3648 1.0555 0.3915 0.094 Uiso 1 1 calc R B .
H28B H 0.5137 1.0088 0.4338 0.094 Uiso 1 1 calc R . .
H28C H 0.3798 0.9410 0.4315 0.094 Uiso 1 1 calc R . .
C29 C 0.5943(12) 0.6901(9) 0.4439(5) 0.034(3) Uani 0.326(4) 1 d P B 1
C30 C 0.4983(13) 0.6202(9) 0.4158(5) 0.044(3) Uani 0.326(4) 1 d P B 1
H30A H 0.4650 0.5709 0.4473 0.066 Uiso 0.326(4) 1 calc PR B 1
H30B H 0.5606 0.5764 0.3862 0.066 Uiso 0.326(4) 1 calc PR B 1
H30C H 0.4072 0.6682 0.3958 0.066 Uiso 0.326(4) 1 calc PR B 1
C31 C 0.7344(13) 0.6076(9) 0.4791(5) 0.045(3) Uani 0.326(4) 1 d P B 1
H31A H 0.6936 0.5586 0.5085 0.068 Uiso 0.326(4) 1 calc PR B 1
H31B H 0.7960 0.6499 0.5000 0.068 Uiso 0.326(4) 1 calc PR B 1
H31C H 0.7998 0.5636 0.4503 0.068 Uiso 0.326(4) 1 calc PR B 1
C32 C 0.4883(15) 0.7501(13) 0.4939(6) 0.057(4) Uani 0.326(4) 1 d P B 1
H32A H 0.4565 0.6950 0.5223 0.086 Uiso 0.326(4) 1 calc PR B 1
H32B H 0.3963 0.7987 0.4748 0.086 Uiso 0.326(4) 1 calc PR B 1
H32C H 0.5461 0.7938 0.5155 0.086 Uiso 0.326(4) 1 calc PR B 1
C29' C 0.5650(8) 0.6994(5) 0.4307(3) 0.0422(17) Uani 0.674(4) 1 d P B 2
C30' C 0.4043(6) 0.6997(5) 0.4053(3) 0.0549(16) Uani 0.674(4) 1 d P B 2
H30D H 0.3555 0.6497 0.4311 0.082 Uiso 0.674(4) 1 calc PR B 2
H30E H 0.4147 0.6751 0.3644 0.082 Uiso 0.674(4) 1 calc PR B 2
H30F H 0.3400 0.7745 0.4040 0.082 Uiso 0.674(4) 1 calc PR B 2
C31' C 0.6586(8) 0.5813(4) 0.4292(3) 0.0567(17) Uani 0.674(4) 1 d P B 2
H31D H 0.6077 0.5313 0.4542 0.085 Uiso 0.674(4) 1 calc PR B 2
H31E H 0.7632 0.5764 0.4450 0.085 Uiso 0.674(4) 1 calc PR B 2
H31F H 0.6649 0.5605 0.3876 0.085 Uiso 0.674(4) 1 calc PR B 2
C32' C 0.5479(8) 0.7286(5) 0.4967(3) 0.0464(16) Uani 0.674(4) 1 d P B 2
H32D H 0.4957 0.6770 0.5197 0.070 Uiso 0.674(4) 1 calc PR B 2
H32E H 0.4864 0.8038 0.4981 0.070 Uiso 0.674(4) 1 calc PR B 2
H32F H 0.6506 0.7236 0.5143 0.070 Uiso 0.674(4) 1 calc PR B 2
C33 C 0.8487(4) 0.8267(3) 0.41762(15) 0.0383(8) Uani 1 1 d . B .
C34 C 0.9572(6) 0.7191(5) 0.4426(3) 0.122(2) Uani 1 1 d . . .
H34A H 1.0495 0.7359 0.4603 0.183 Uiso 1 1 calc R B .
H34B H 0.9880 0.6712 0.4098 0.183 Uiso 1 1 calc R . .
H34C H 0.9033 0.6815 0.4735 0.183 Uiso 1 1 calc R . .
C35 C 0.9445(6) 0.8738(6) 0.3712(2) 0.1211(19) Uani 1 1 d . . .
H35A H 1.0362 0.8884 0.3905 0.182 Uiso 1 1 calc R B .
H35B H 0.8832 0.9427 0.3518 0.182 Uiso 1 1 calc R . .
H35C H 0.9769 0.8210 0.3408 0.182 Uiso 1 1 calc R . .
C36 C 0.8176(5) 0.8973(3) 0.47051(18) 0.0561(11) Uani 1 1 d . . .
H36A H 0.9158 0.9090 0.4858 0.084 Uiso 1 1 calc R B .
H36B H 0.7665 0.8601 0.5025 0.084 Uiso 1 1 calc R . .
H36C H 0.7505 0.9686 0.4574 0.084 Uiso 1 1 calc R . .
C37 C 0.5572(4) 0.6352(3) 0.23341(17) 0.0432(9) Uani 1 1 d . . .
H37A H 0.5195 0.5950 0.2686 0.052 Uiso 1 1 calc R . .
H37B H 0.4872 0.7088 0.2274 0.052 Uiso 1 1 calc R . .
C38 C 0.5489(5) 0.5744(4) 0.1790(2) 0.0699(13) Uani 1 1 d . . .
H38A H 0.4419 0.5683 0.1725 0.105 Uiso 1 1 calc R . .
H38B H 0.6156 0.5006 0.1850 0.105 Uiso 1 1 calc R . .
H38C H 0.5839 0.6145 0.1437 0.105 Uiso 1 1 calc R . .
C1S C 0.4697(5) 0.4726(4) 0.0242(2) 0.0679(13) Uani 1 1 d . . .
C2S C 0.5674(9) 0.3766(7) 0.0454(3) 0.114(3) Uani 1 1 d . . .
C3S C 0.502(2) 0.3205(13) 0.0943(8) 0.314(10) Uani 1 1 d . . .

loop_
_atom_site_aniso_label
_atom_site_aniso_U_11
_atom_site_aniso_U_22
_atom_site_aniso_U_33
_atom_site_aniso_U_23
_atom_site_aniso_U_13
_atom_site_aniso_U_12
Mo1 0.02386(11) 0.02143(11) 0.01819(11) -0.00427(8) 0.00510(8) -0.00615(8)
Si1 0.0657(5) 0.0591(5) 0.0187(4) -0.0024(4) 0.0086(4) -0.0409(4)
Si2 0.0353(5) 0.0274(4) 0.0509(5) -0.0148(4) -0.0055(4) 0.0048(4)
Si3 0.0265(4) 0.0260(4) 0.0214(3) -0.0070(3) 0.0030(3) -0.0034(3)
O1 0.0539(13) 0.0519(13) 0.0351(12) 0.0060(10) 0.0105(11) -0.0268(11)
O2 0.0398(12) 0.0300(10) 0.0411(12) -0.0099(9) -0.0073(10) 0.0021(9)
O3 0.0358(11) 0.0384(11) 0.0309(11) -0.0167(9) 0.0069(9) -0.0077(9)
C1 0.329(7) 0.106(3) 0.052(3) -0.045(2) 0.067(4) -0.139(4)
C2 0.326(8) 0.183(5) 0.049(3) -0.056(3) 0.092(4) -0.162(5)
C3 0.314(7) 0.175(4) 0.155(5) -0.124(3) 0.144(5) -0.187(4)
C4 0.255(7) 0.109(4) 0.245(7) -0.108(4) 0.175(6) -0.091(5)
C5 0.083(3) 0.145(4) 0.081(3) 0.086(3) -0.008(3) -0.024(3)
C6 0.202(6) 0.423(13) 0.108(5) 0.120(6) -0.102(4) -0.197(7)
C7 0.107(4) 0.105(4) 0.169(6) 0.078(4) 0.063(4) 0.031(4)
C8 0.135(4) 0.088(3) 0.070(3) 0.034(3) -0.012(3) -0.055(3)
C9 0.063(2) 0.061(2) 0.079(3) -0.011(2) 0.014(2) -0.0365(18)
C10 0.104(3) 0.103(3) 0.120(4) -0.048(3) 0.068(3) -0.079(2)
C11 0.124(4) 0.095(3) 0.095(3) -0.054(3) 0.040(3) -0.065(3)
C12 0.070(3) 0.182(7) 0.147(7) -0.011(6) -0.010(4) -0.059(4)
C13 0.022(3) 0.025(3) 0.020(3) -0.001(3) -0.001(3) -0.013(3)
C14 0.044(5) 0.035(4) 0.040(4) -0.008(4) 0.010(4) 0.001(4)
C15 0.057(6) 0.053(5) 0.035(5) 0.001(4) -0.003(4) -0.001(4)
C16 0.033(4) 0.024(4) 0.151(12) -0.022(6) -0.018(6) -0.005(4)
C13' 0.073(5) 0.028(3) 0.217(12) 0.029(5) 0.070(6) 0.008(3)
C14' 0.056(5) 0.063(4) 0.51(3) -0.111(9) 0.028(9) -0.038(4)
C15' 0.078(6) 0.100(6) 0.186(9) 0.083(6) 0.070(6) 0.012(5)
C16' 0.093(8) 0.049(5) 0.174(11) 0.054(6) 0.010(7) 0.012(5)
C17 0.072(6) 0.020(3) 0.034(4) -0.007(3) 0.019(4) -0.019(3)
C18 0.050(5) 0.047(5) 0.051(5) -0.024(4) -0.017(4) 0.004(4)
C19 0.125(8) 0.017(4) 0.068(6) -0.015(4) 0.061(6) -0.022(4)
C20 0.050(6) 0.070(6) 0.133(10) -0.074(7) 0.017(6) -0.002(5)
C17' 0.058(4) 0.099(5) 0.067(4) -0.058(4) -0.005(3) 0.000(4)
C18' 0.061(5) 0.168(10) 0.042(4) -0.012(5) 0.018(3) -0.002(6)
C19' 0.088(7) 0.288(12) 0.107(6) -0.146(7) -0.032(5) 0.049(8)
C20' 0.092(8) 0.101(7) 0.188(11) -0.103(7) 0.026(7) 0.019(6)
C21 0.032(4) 0.015(3) 0.056(6) -0.010(4) 0.002(4) -0.007(3)
C22 0.049(5) 0.032(4) 0.068(7) -0.023(4) -0.026(5) -0.006(4)
C23 0.044(5) 0.058(6) 0.068(7) 0.011(5) 0.008(5) -0.029(4)
C24 0.020(4) 0.040(5) 0.063(7) -0.001(5) 0.001(4) -0.011(4)
C21' 0.039(3) 0.058(4) 0.035(3) -0.003(3) -0.007(3) 0.010(3)
C22' 0.092(6) 0.188(10) 0.023(3) -0.002(4) -0.005(3) 0.060(6)
C23' 0.062(4) 0.086(5) 0.104(6) -0.036(4) -0.022(4) -0.026(4)
C24' 0.047(4) 0.098(7) 0.066(5) 0.006(5) -0.010(4) 0.017(4)
C25 0.0458(19) 0.051(2) 0.0284(16) -0.0036(15) -0.0029(15) 0.0159(16)
C26 0.089(4) 0.061(3) 0.105(4) 0.032(3) 0.018(3) 0.012(3)
C27 0.124(4) 0.121(3) 0.155(4) -0.100(3) -0.100(3) 0.083(3)
C28 0.065(3) 0.049(2) 0.063(2) -0.0256(19) -0.010(2) 0.0210(19)
C29 0.031(4) 0.046(5) 0.035(5) -0.003(4) 0.008(4) -0.029(4)
C30 0.049(5) 0.059(6) 0.034(5) -0.010(4) 0.005(4) -0.032(5)
C31 0.057(6) 0.047(6) 0.034(5) 0.009(4) -0.002(5) -0.023(5)
C32 0.048(7) 0.087(9) 0.035(6) -0.012(6) 0.022(5) -0.010(6)
C29' 0.050(3) 0.033(3) 0.042(3) -0.007(2) 0.021(3) -0.004(3)
C30' 0.051(3) 0.059(3) 0.065(4) -0.016(3) 0.019(3) -0.032(2)
C31' 0.087(4) 0.028(2) 0.055(3) 0.004(2) 0.027(3) -0.015(3)
C32' 0.054(3) 0.057(3) 0.032(3) 0.001(2) 0.017(3) -0.020(3)
C33 0.0329(15) 0.0538(18) 0.0313(15) -0.0147(14) 0.0034(13) -0.0123(14)
C34 0.075(3) 0.113(4) 0.161(5) -0.079(3) -0.075(3) 0.044(3)
C35 0.126(3) 0.234(5) 0.050(3) -0.021(3) 0.014(3) -0.140(3)
C36 0.049(2) 0.072(2) 0.053(2) -0.0348(18) -0.0040(17) -0.0127(18)
C37 0.0288(15) 0.0519(19) 0.053(2) -0.0099(16) -0.0030(15) -0.0153(14)
C38 0.048(2) 0.093(3) 0.079(3) -0.039(2) 0.010(2) -0.027(2)
C1S 0.060(2) 0.091(3) 0.061(3) -0.021(2) -0.002(2) -0.030(2)
C2S 0.124(5) 0.141(6) 0.081(4) -0.019(4) 0.014(4) -0.035(5)
C3S 0.40(2) 0.237(15) 0.279(16) -0.114(13) -0.123(16) 0.029(16)

loop_
_atom_type_symbol
_atom_type_description
_atom_type_scat_dispersion_real
_atom_type_scat_dispersion_imag
_atom_type_scat_source
C C 0.0033 0.0016 'International Tables Vol C Tables 4.2.6.8 and 6.1.1.4'
H H 0.0000 0.0000 'International Tables Vol C Tables 4.2.6.8 and 6.1.1.4'
O O 0.0106 0.0060 'International Tables Vol C Tables 4.2.6.8 and 6.1.1.4'
Si Si 0.0817 0.0704 'International Tables Vol C Tables 4.2.6.8 and 6.1.1.4'
Mo Mo -1.6832 0.6857 'International Tables Vol C Tables 4.2.6.8 and 6.1.1.4'

loop_
_geom_angle_atom_site_label_1
_geom_angle_atom_site_label_2
_geom_angle_atom_site_label_3
_geom_angle
_geom_angle_site_symmetry_1
_geom_angle_site_symmetry_3
_geom_angle_publ_flag
O1 Mo1 O2 117.79(10) . . ?
O1 Mo1 O3 118.86(10) . . ?
O2 Mo1 O3 118.50(9) . . ?
O1 Mo1 C37 98.23(13) . . ?
O2 Mo1 C37 97.63(13) . . ?
O3 Mo1 C37 96.24(12) . . ?
O1 Si1 C9 104.90(18) . . ?
O1 Si1 C1 108.3(2) . . ?
C9 Si1 C1 112.1(3) . . ?
O1 Si1 C5 107.64(19) . . ?
C9 Si1 C5 111.5(3) . . ?
C1 Si1 C5 112.0(3) . . ?
O2 Si2 C13' 107.2(3) . . ?
O2 Si2 C21 110.6(3) . . ?
C13' Si2 C21 125.2(5) . . ?
O2 Si2 C17 106.9(3) . . ?
C13' Si2 C17 85.5(5) . . ?
C21 Si2 C17 118.2(4) . . ?
O2 Si2 C21' 103.3(2) . . ?
C13' Si2 C21' 119.1(5) . . ?
C21 Si2 C21' 14.4(4) . . ?
C17 Si2 C21' 132.5(4) . . ?
O2 Si2 C17' 104.8(3) . . ?
C13' Si2 C17' 114.5(5) . . ?
C21 Si2 C17' 92.5(4) . . ?
C17 Si2 C17' 30.4(4) . . ?
C21' Si2 C17' 106.5(3) . . ?
O2 Si2 C13 106.7(2) . . ?
C13' Si2 C13 20.0(5) . . ?
C21 Si2 C13 109.1(4) . . ?
C17 Si2 C13 104.6(3) . . ?
C21' Si2 C13 100.7(3) . . ?
C17' Si2 C13 131.8(3) . . ?
O3 Si3 C29' 106.4(2) . . ?
O3 Si3 C25 107.11(13) . . ?
C29' Si3 C25 109.6(2) . . ?
O3 Si3 C33 105.18(13) . . ?
C29' Si3 C33 116.4(2) . . ?
C25 Si3 C33 111.56(17) . . ?
O3 Si3 C29 109.7(3) . . ?
C29' Si3 C29 11.0(4) . . ?
C25 Si3 C29 117.1(3) . . ?
C33 Si3 C29 105.5(3) . . ?
Si1 O1 Mo1 168.22(17) . . ?
Si2 O2 Mo1 166.51(16) . . ?
Si3 O3 Mo1 175.23(15) . . ?
C3 C1 C2 113.2(6) . . ?
C3 C1 C4 99.8(6) . . ?
C2 C1 C4 106.3(6) . . ?
C3 C1 Si1 115.1(5) . . ?
C2 C1 Si1 113.9(4) . . ?
C4 C1 Si1 106.9(4) . . ?
C7 C5 C8 113.7(6) . . ?
C7 C5 C6 100.9(6) . . ?
C8 C5 C6 105.7(5) . . ?
C7 C5 Si1 114.3(4) . . ?
C8 C5 Si1 116.8(4) . . ?
C6 C5 Si1 102.9(5) . . ?
C12 C9 C11 99.5(5) . . ?
C12 C9 C10 113.7(4) . . ?
C11 C9 C10 106.6(4) . . ?
C12 C9 Si1 113.0(4) . . ?
C11 C9 Si1 109.1(3) . . ?
C10 C9 Si1 113.7(4) . . ?
C14 C13 C15 104.9(7) . . ?
C14 C13 C16 110.8(7) . . ?
C15 C13 C16 115.5(7) . . ?
C14 C13 Si2 112.5(5) . . ?
C15 C13 Si2 109.1(5) . . ?
C16 C13 Si2 104.2(6) . . ?
C14' C13' C15' 105.2(9) . . ?
C14' C13' C16' 114.3(8) . . ?
C15' C13' C16' 95.6(9) . . ?
C14' C13' Si2 117.2(11) . . ?
C15' C13' Si2 108.1(6) . . ?
C16' C13' Si2 113.5(7) . . ?
C18 C17 C20 108.0(8) . . ?
C18 C17 C19 100.3(8) . . ?
C20 C17 C19 114.6(9) . . ?
C18 C17 Si2 114.9(6) . . ?
C20 C17 Si2 112.2(8) . . ?
C19 C17 Si2 106.3(6) . . ?
C18' C17' C20' 108.2(8) . . ?
C18' C17' C19' 114.2(9) . . ?
C20' C17' C19' 103.2(9) . . ?
C18' C17' Si2 114.3(6) . . ?
C20' C17' Si2 110.7(8) . . ?
C19' C17' Si2 105.8(6) . . ?
C22 C21 C24 108.7(9) . . ?
C22 C21 C23 105.2(8) . . ?
C24 C21 C23 107.9(8) . . ?
C22 C21 Si2 111.2(6) . . ?
C24 C21 Si2 116.9(7) . . ?
C23 C21 Si2 106.2(7) . . ?
C22' C21' C23' 106.1(8) . . ?
C22' C21' C24' 107.5(6) . . ?
C23' C21' C24' 108.9(7) . . ?
C22' C21' Si2 107.9(6) . . ?
C23' C21' Si2 112.6(5) . . ?
C24' C21' Si2 113.4(6) . . ?
C27 C25 C28 109.4(4) . . ?
C27 C25 C26 109.4(4) . . ?
C28 C25 C26 100.0(4) . . ?
C27 C25 Si3 113.9(3) . . ?
C28 C25 Si3 113.5(2) . . ?
C26 C25 Si3 109.6(3) . . ?
C30 C29 C31 107.0(9) . . ?
C30 C29 C32 105.3(9) . . ?
C31 C29 C32 106.0(9) . . ?
C30 C29 Si3 112.3(7) . . ?
C31 C29 Si3 112.5(7) . . ?
C32 C29 Si3 113.1(8) . . ?
C30' C29' C31' 106.0(6) . . ?
C30' C29' C32' 108.7(5) . . ?
C31' C29' C32' 108.9(5) . . ?
C30' C29' Si3 111.8(4) . . ?
C31' C29' Si3 108.8(4) . . ?
C32' C29' Si3 112.3(5) . . ?
C36 C33 C34 105.2(3) . . ?
C36 C33 C35 111.0(4) . . ?
C34 C33 C35 103.5(4) . . ?
C36 C33 Si3 114.5(2) . . ?
C34 C33 Si3 109.9(3) . . ?
C35 C33 Si3 112.0(3) . . ?
C38 C37 Mo1 113.5(3) . . ?
C1S C1S C2S 113.2(6) 2_665 . ?
C1S C2S C3S 112.4(9) . . ?

loop_
_geom_bond_atom_site_label_1
_geom_bond_atom_site_label_2
_geom_bond_distance
_geom_bond_site_symmetry_2
_geom_bond_publ_flag
Mo1 O1 1.875(2) . ?
Mo1 O2 1.874(2) . ?
Mo1 O3 1.891(2) . ?
Mo1 C37 2.093(3) . ?
Si1 O1 1.645(2) . ?
Si1 C9 1.893(5) . ?
Si1 C1 1.898(5) . ?
Si1 C5 1.895(6) . ?
Si2 O2 1.650(2) . ?
Si2 C13' 1.749(9) . ?
Si2 C21 1.825(10) . ?
Si2 C17 1.886(9) . ?
Si2 C21' 1.959(8) . ?
Si2 C17' 2.009(8) . ?
Si2 C13 2.089(7) . ?
Si3 O3 1.649(2) . ?
Si3 C29' 1.893(7) . ?
Si3 C25 1.927(3) . ?
Si3 C33 1.927(4) . ?
Si3 C29 2.003(11) . ?
C1 C3 1.434(10) . ?
C1 C2 1.522(8) . ?
C1 C4 1.721(12) . ?
C5 C7 1.423(9) . ?
C5 C8 1.531(7) . ?
C5 C6 1.695(11) . ?
C9 C12 1.477(8) . ?
C9 C11 1.574(7) . ?
C9 C10 1.554(7) . ?
C13 C14 1.482(11) . ?
C13 C15 1.577(11) . ?
C13 C16 1.577(11) . ?
C13' C14' 1.494(19) . ?
C13' C15' 1.642(16) . ?
C13' C16' 1.716(14) . ?
C17 C18 1.565(14) . ?
C17 C20 1.518(15) . ?
C17 C19 1.616(12) . ?
C17' C18' 1.479(14) . ?
C17' C20' 1.546(13) . ?
C17' C19' 1.511(13) . ?
C21 C22 1.543(13) . ?
C21 C24 1.509(13) . ?
C21 C23 1.547(15) . ?
C21' C22' 1.521(9) . ?
C21' C23' 1.498(11) . ?
C21' C24' 1.562(10) . ?
C25 C27 1.470(7) . ?
C25 C28 1.516(5) . ?
C25 C26 1.610(7) . ?
C29 C30 1.514(16) . ?
C29 C31 1.594(15) . ?
C29 C32 1.578(16) . ?
C29' C30' 1.534(9) . ?
C29' C31' 1.528(8) . ?
C29' C32' 1.542(9) . ?
C33 C36 1.516(5) . ?
C33 C34 1.537(6) . ?
C33 C35 1.495(6) . ?
C37 C38 1.491(6) . ?
C1S C1S 1.395(10) 2_665 ?
C1S C2S 1.367(9) . ?
C2S C3S 1.43(2) . ?
